data_4334902
loop_
_publ_author_name
'Brian F. Moore'
'Thomas J. Emge'
'John G. Brennan'

_publ_contact_author_address
; 
 Department of Chemistry 
 Rutgers, The State University of New Jersey
 610 Taylor Road
 Piscataway, New Jersey  08854-8087  U.S.A. 
;
_publ_contact_author_email bren@rci.rutgers.edu
_publ_contact_author_name 'John G. Brennan'
_publ_section_title
;
 Lanthanide Clusters with Azide Capping Ligands
;
_journal_name_full 'Inorganic Chemistry'
_journal_page_first 6021
_journal_page_last 6027
_journal_paper_doi 10.1021/ic400359x
_journal_volume 52
_journal_year 2013
_chemical_formula_moiety '(Sm6 O2 Na2 16(N3) 18(N C5 H5)), 7(N C5 H5)'
_chemical_formula_sum 'C125 H125 N73 Na2 O2 Sm6'
_chemical_formula_weight 3630.06
_chemical_name_systematic
; 
 ? 
;
_space_group_IT_number 15
_symmetry_cell_setting monoclinic
_symmetry_space_group_name_Hall '-C 2yc'
_symmetry_space_group_name_H-M 'C 1 2/c 1'
_atom_sites_solution_hydrogens geom
_atom_sites_solution_primary direct
_atom_sites_solution_secondary difmap
_audit_creation_method SHELXL-97
_cell_angle_alpha 90.00
_cell_angle_beta 112.106(2)
_cell_angle_gamma 90.00
_cell_formula_units_Z 4
_cell_length_a 25.523(3)
_cell_length_b 18.9410(18)
_cell_length_c 33.039(3)
_cell_measurement_reflns_used 7777
_cell_measurement_temperature 100(2)
_cell_measurement_theta_max 32.00
_cell_measurement_theta_min 2.54
_cell_volume 14798(3)
_computing_cell_refinement 'Bruker SMART'
_computing_data_collection 'Bruker SMART'
_computing_data_reduction 'Bruker SAINT'
_computing_molecular_graphics 'Bruker SHELXTL'
_computing_publication_material 'Bruker SHELXTL'
_computing_structure_refinement 'SHELXL-97 (Sheldrick, 1997)'
_computing_structure_solution 'SHELXS-97 (Sheldrick, 1990)'
_diffrn_ambient_temperature 100(2)
_diffrn_measured_fraction_theta_full 0.998
_diffrn_measured_fraction_theta_max 0.998
_diffrn_measurement_device_type 'CCD area detector'
_diffrn_measurement_method 'phi and omega scans'
_diffrn_radiation_monochromator graphite
_diffrn_radiation_source 'fine-focus sealed tube'
_diffrn_radiation_type MoK\a
_diffrn_radiation_wavelength 0.71073
_diffrn_reflns_av_R_equivalents 0.0573
_diffrn_reflns_av_sigmaI/netI 0.0544
_diffrn_reflns_limit_h_max 36
_diffrn_reflns_limit_h_min -36
_diffrn_reflns_limit_k_max 27
_diffrn_reflns_limit_k_min -26
_diffrn_reflns_limit_l_max 47
_diffrn_reflns_limit_l_min -47
_diffrn_reflns_number 89392
_diffrn_reflns_theta_full 30.51
_diffrn_reflns_theta_max 30.51
_diffrn_reflns_theta_min 1.67
_exptl_absorpt_coefficient_mu 2.423
_exptl_absorpt_correction_T_max 0.9093
_exptl_absorpt_correction_T_min 0.7597
_exptl_absorpt_correction_type numerical
_exptl_absorpt_process_details 'Bruker SAINT (XPREP)'
_exptl_crystal_colour colourless
_exptl_crystal_density_diffrn 1.629
_exptl_crystal_description shark_tooth
_exptl_crystal_F_000 7184
_exptl_crystal_size_max 0.12
_exptl_crystal_size_mid 0.10
_exptl_crystal_size_min 0.04
_refine_diff_density_max 3.516
_refine_diff_density_min -1.615
_refine_diff_density_rms 0.172
_refine_ls_extinction_method none
_refine_ls_goodness_of_fit_ref 1.006
_refine_ls_hydrogen_treatment constr
_refine_ls_matrix_type full
_refine_ls_number_parameters 938
_refine_ls_number_reflns 22566
_refine_ls_number_restraints 0
_refine_ls_restrained_S_all 1.006
_refine_ls_R_factor_all 0.0777
_refine_ls_R_factor_gt 0.0529
_refine_ls_shift/su_max 0.002
_refine_ls_shift/su_mean 0.000
_refine_ls_structure_factor_coef Fsqd
_refine_ls_weighting_details 'calc w=1/[\s^2^(Fo^2^)+(0.0426P)^2^+250.0000P] where P=(Fo^2^+2Fc^2^)/3'
_refine_ls_weighting_scheme calc
_refine_ls_wR_factor_gt 0.1160
_refine_ls_wR_factor_ref 0.1276
_reflns_number_gt 17042
_reflns_number_total 22566
_reflns_threshold_expression >2sigma(I)
_cod_data_source_file ic400359x_si_001_2.cif
_cod_data_source_block bm35
_cod_original_cell_volume 14798(2)
_cod_database_code 4334902

loop_
_symmetry_equiv_pos_as_xyz
'x, y, z'
'-x, y, -z+1/2'
'x+1/2, y+1/2, z'
'-x+1/2, y+1/2, -z+1/2'
'-x, -y, -z'
'x, -y, z-1/2'
'-x+1/2, -y+1/2, -z'
'x+1/2, -y+1/2, z-1/2'

loop_
_atom_site_label
_atom_site_type_symbol
_atom_site_fract_x
_atom_site_fract_y
_atom_site_fract_z
_atom_site_U_iso_or_equiv
_atom_site_adp_type
_atom_site_occupancy
_atom_site_symmetry_multiplicity
_atom_site_calc_flag
_atom_site_refinement_flags
Sm1 Sm 0.779587(10) 0.691562(13) 0.047503(8) 0.01506(6) Uani 1 1 d .
Sm2 Sm 0.660045(11) 0.805339(13) 0.041110(8) 0.01652(6) Uani 1 1 d .
Sm3 Sm 0.864080(11) 0.847604(13) 0.042174(9) 0.01683(6) Uani 1 1 d .
Na1 Na 0.67683(13) 0.66061(15) 0.20931(9) 0.0408(6) Uani 1 1 d .
O1 O 0.80460(14) 0.76138(17) 0.00052(11) 0.0147(6) Uani 1 1 d .
N1 N 0.87806(18) 0.7427(2) 0.09262(15) 0.0217(9) Uani 1 1 d .
N2 N 0.9182(2) 0.7155(3) 0.11780(17) 0.0259(10) Uani 1 1 d .
N3 N 0.9581(2) 0.6883(4) 0.1426(2) 0.0498(17) Uani 1 1 d .
N4 N 0.77205(18) 0.8223(2) 0.06906(14) 0.0182(8) Uani 1 1 d .
N5 N 0.79113(18) 0.8300(2) 0.10836(16) 0.0202(9) Uani 1 1 d .
N6 N 0.8089(2) 0.8365(3) 0.14440(18) 0.0306(11) Uani 1 1 d .
N7 N 0.7159(2) 0.7043(2) 0.08929(16) 0.0230(9) Uani 1 1 d .
N8 N 0.70599(19) 0.6673(2) 0.11521(16) 0.0216(9) Uani 1 1 d .
N9 N 0.6968(2) 0.6316(3) 0.13952(18) 0.0323(11) Uani 1 1 d .
N10 N 0.6203(2) 0.7889(3) 0.09688(17) 0.0265(10) Uani 1 1 d .
N11 N 0.6405(2) 0.7840(3) 0.13501(17) 0.0268(10) Uani 1 1 d .
N12 N 0.6596(3) 0.7791(3) 0.17319(18) 0.0375(13) Uani 1 1 d .
N13 N 0.66105(19) 0.8824(2) -0.01918(15) 0.0210(9) Uani 1 1 d .
N14 N 0.6420(2) 0.9403(2) -0.02845(16) 0.0244(10) Uani 1 1 d .
N15 N 0.6228(2) 0.9963(3) -0.0375(2) 0.0385(14) Uani 1 1 d .
N16 N 0.58699(19) 0.7197(2) -0.00172(16) 0.0212(9) Uani 1 1 d .
N17 N 0.5416(2) 0.7151(2) 0.00189(17) 0.0265(10) Uani 1 1 d .
N18 N 0.4991(2) 0.7123(3) 0.0057(2) 0.0385(14) Uani 1 1 d .
N19 N 0.78335(18) 0.9095(2) -0.01369(15) 0.0199(8) Uani 1 1 d .
N20 N 0.7797(2) 0.9731(2) -0.01190(17) 0.0261(10) Uani 1 1 d .
N21 N 0.7763(3) 1.0334(3) -0.0103(2) 0.0437(15) Uani 1 1 d .
N22 N 0.8594(2) 0.9448(3) 0.08590(17) 0.0282(10) Uani 1 1 d .
N23 N 0.8561(2) 0.9846(3) 0.11211(17) 0.0286(10) Uani 1 1 d .
N24 N 0.8530(3) 1.0242(4) 0.1378(2) 0.0506(17) Uani 1 1 d .
N25 N 0.8204(2) 0.6025(2) 0.11413(16) 0.0242(9) Uani 1 1 d .
C1 C 0.8197(2) 0.5319(3) 0.1106(2) 0.0282(12) Uani 1 1 d .
H1 H 0.8049 0.5115 0.0822 0.034 Uiso 1 1 calc R
C2 C 0.8394(3) 0.4875(3) 0.1463(2) 0.0335(14) Uani 1 1 d .
H2 H 0.8378 0.4378 0.1422 0.040 Uiso 1 1 calc R
C3 C 0.8610(3) 0.5148(4) 0.1870(2) 0.0394(16) Uani 1 1 d .
H3 H 0.8757 0.4848 0.2118 0.047 Uiso 1 1 calc R
C4 C 0.8613(3) 0.5877(4) 0.1919(2) 0.0366(14) Uani 1 1 d .
H4 H 0.8752 0.6086 0.2201 0.044 Uiso 1 1 calc R
C5 C 0.8408(3) 0.6290(3) 0.1546(2) 0.0284(12) Uani 1 1 d .
H5 H 0.8413 0.6788 0.1579 0.034 Uiso 1 1 calc R
N26 N 0.55927(19) 0.8703(2) 0.00870(16) 0.0224(9) Uani 1 1 d .
C6 C 0.5311(2) 0.8739(3) -0.0347(2) 0.0259(11) Uani 1 1 d .
H6 H 0.5498 0.8592 -0.0533 0.031 Uiso 1 1 calc R
C7 C 0.4758(3) 0.8982(4) -0.0536(2) 0.0366(14) Uani 1 1 d .
H7 H 0.4572 0.8996 -0.0845 0.044 Uiso 1 1 calc R
C8 C 0.4480(3) 0.9206(4) -0.0268(3) 0.0401(16) Uani 1 1 d .
H8 H 0.4101 0.9373 -0.0388 0.048 Uiso 1 1 calc R
C9 C 0.4768(3) 0.9177(3) 0.0172(3) 0.0373(15) Uani 1 1 d .
H9 H 0.4593 0.9328 0.0365 0.045 Uiso 1 1 calc R
C10 C 0.5320(2) 0.8927(3) 0.0338(2) 0.0280(12) Uani 1 1 d .
H10 H 0.5514 0.8914 0.0646 0.034 Uiso 1 1 calc R
N27 N 0.6838(2) 0.9288(2) 0.08158(16) 0.0251(10) Uani 1 1 d .
C11 C 0.7133(3) 0.9758(3) 0.0692(2) 0.0304(12) Uani 1 1 d .
H11 H 0.7300 0.9611 0.0492 0.037 Uiso 1 1 calc R
C12 C 0.7212(3) 1.0449(3) 0.0838(2) 0.0352(14) Uani 1 1 d .
H12 H 0.7418 1.0771 0.0733 0.042 Uiso 1 1 calc R
C13 C 0.6988(3) 1.0662(3) 0.1138(2) 0.0402(16) Uani 1 1 d .
H13 H 0.7037 1.1133 0.1245 0.048 Uiso 1 1 calc R
C14 C 0.6691(3) 1.0177(4) 0.1280(2) 0.0382(15) Uani 1 1 d .
H14 H 0.6531 1.0306 0.1486 0.046 Uiso 1 1 calc R
C15 C 0.6631(3) 0.9501(3) 0.1114(2) 0.0314(13) Uani 1 1 d .
H15 H 0.6433 0.9167 0.1217 0.038 Uiso 1 1 calc R
N28 N 0.9715(2) 0.8609(3) 0.09664(17) 0.0279(10) Uani 1 1 d .
C16 C 1.0097(3) 0.8109(3) 0.0997(2) 0.0310(13) Uani 1 1 d .
H16 H 0.9972 0.7695 0.0825 0.037 Uiso 1 1 calc R
C17 C 1.0660(3) 0.8155(4) 0.1262(2) 0.0415(16) Uani 1 1 d .
H17 H 1.0918 0.7790 0.1266 0.050 Uiso 1 1 calc R
C18 C 1.0842(3) 0.8750(5) 0.1523(2) 0.0460(18) Uani 1 1 d .
H18 H 1.1225 0.8794 0.1716 0.055 Uiso 1 1 calc R
C19 C 1.0462(3) 0.9270(5) 0.1500(2) 0.0447(17) Uani 1 1 d .
H19 H 1.0576 0.9687 0.1671 0.054 Uiso 1 1 calc R
C20 C 0.9907(3) 0.9176(4) 0.1222(2) 0.0359(14) Uani 1 1 d .
H20 H 0.9644 0.9538 0.1210 0.043 Uiso 1 1 calc R
N29 N 0.9034(2) 0.9420(2) 0.00338(16) 0.0243(9) Uani 1 1 d .
C21 C 0.8997(2) 0.9321(3) -0.0376(2) 0.0279(12) Uani 1 1 d .
H21 H 0.8863 0.8876 -0.0507 0.034 Uiso 1 1 calc R
C22 C 0.9140(3) 0.9815(3) -0.0621(2) 0.0343(14) Uani 1 1 d .
H22 H 0.9101 0.9717 -0.0912 0.041 Uiso 1 1 calc R
C23 C 0.9343(3) 1.0461(4) -0.0429(2) 0.0382(15) Uani 1 1 d .
H23 H 0.9453 1.0813 -0.0586 0.046 Uiso 1 1 calc R
C24 C 0.9381(3) 1.0584(3) -0.0011(2) 0.0386(15) Uani 1 1 d .
H24 H 0.9518 1.1022 0.0128 0.046 Uiso 1 1 calc R
C25 C 0.9217(3) 1.0057(3) 0.0205(2) 0.0363(15) Uani 1 1 d .
H25 H 0.9236 1.0152 0.0492 0.044 Uiso 1 1 calc R
N30 N 0.7788(3) 0.6861(3) 0.24571(19) 0.0434(14) Uani 1 1 d .
C26 C 0.8021(3) 0.7345(4) 0.2283(2) 0.0416(16) Uani 1 1 d .
H26 H 0.7786 0.7573 0.2022 0.050 Uiso 1 1 calc R
C27 C 0.8578(3) 0.7530(4) 0.2459(2) 0.0448(17) Uani 1 1 d .
H27 H 0.8723 0.7883 0.2325 0.054 Uiso 1 1 calc R
C28 C 0.8924(4) 0.7197(5) 0.2831(2) 0.0503(19) Uani 1 1 d .
H28 H 0.9315 0.7313 0.2959 0.060 Uiso 1 1 calc R
C29 C 0.8703(4) 0.6699(4) 0.3017(2) 0.050(2) Uani 1 1 d .
H29 H 0.8935 0.6460 0.3275 0.060 Uiso 1 1 calc R
C30 C 0.8137(4) 0.6549(5) 0.2823(2) 0.0503(19) Uani 1 1 d .
H30 H 0.7984 0.6204 0.2956 0.060 Uiso 1 1 calc R
N31 N 0.6963(3) 0.5373(4) 0.2323(3) 0.062(2) Uani 1 1 d .
C31 C 0.7407(4) 0.5092(5) 0.2273(3) 0.061(2) Uani 1 1 d .
H31 H 0.7556 0.5315 0.2082 0.073 Uiso 1 1 calc R
C32 C 0.7663(4) 0.4489(4) 0.2488(3) 0.063(2) Uani 1 1 d .
H32 H 0.7986 0.4302 0.2449 0.075 Uiso 1 1 calc R
C33 C 0.7445(5) 0.4162(5) 0.2760(3) 0.071(3) Uani 1 1 d .
H33 H 0.7610 0.3741 0.2911 0.085 Uiso 1 1 calc R
C34 C 0.6999(5) 0.4449(6) 0.2806(3) 0.072(3) Uani 1 1 d .
H34 H 0.6838 0.4234 0.2992 0.087 Uiso 1 1 calc R
C35 C 0.6770(4) 0.5044(5) 0.2589(3) 0.060(2) Uani 1 1 d .
H35 H 0.6452 0.5239 0.2632 0.072 Uiso 1 1 calc R
N32 N 0.6531(4) 0.7075(4) 0.2706(2) 0.067(2) Uani 1 1 d .
C36 C 0.6627(4) 0.6756(6) 0.3078(3) 0.065(3) Uani 1 1 d .
H36 H 0.6832 0.6325 0.3133 0.078 Uiso 1 1 calc R
C37 C 0.6454(7) 0.7005(7) 0.3383(4) 0.098(4) Uani 1 1 d .
H37 H 0.6538 0.6760 0.3651 0.117 Uiso 1 1 calc R
C38 C 0.6150(7) 0.7628(7) 0.3301(4) 0.101(5) Uani 1 1 d .
H38 H 0.6023 0.7815 0.3515 0.121 Uiso 1 1 calc R
C39 C 0.6031(7) 0.7978(6) 0.2911(5) 0.111(5) Uani 1 1 d .
H39 H 0.5818 0.8403 0.2843 0.133 Uiso 1 1 calc R
C40 C 0.6245(6) 0.7667(6) 0.2623(4) 0.095(4) Uani 1 1 d .
H40 H 0.6180 0.7896 0.2353 0.114 Uiso 1 1 calc R
N33 N 0.5754(3) 0.6384(4) 0.1741(3) 0.0566(18) Uani 1 1 d .
C41 C 0.5417(4) 0.6141(5) 0.1941(4) 0.067(3) Uani 1 1 d .
H41 H 0.5584 0.6036 0.2244 0.080 Uiso 1 1 calc R
C42 C 0.4853(4) 0.6038(6) 0.1732(4) 0.071(3) Uani 1 1 d .
H42 H 0.4634 0.5850 0.1884 0.086 Uiso 1 1 calc R
C43 C 0.4610(4) 0.6207(5) 0.1305(3) 0.061(2) Uani 1 1 d .
H43 H 0.4214 0.6151 0.1152 0.073 Uiso 1 1 calc R
C44 C 0.4942(4) 0.6461(5) 0.1096(3) 0.055(2) Uani 1 1 d .
H44 H 0.4781 0.6589 0.0796 0.066 Uiso 1 1 calc R
C45 C 0.5509(4) 0.6527(4) 0.1325(3) 0.053(2) Uani 1 1 d .
H45 H 0.5739 0.6685 0.1174 0.064 Uiso 1 1 calc R
N34 N 1.0000 0.9611(7) 0.2500 0.081(4) Uani 1 2 d S
C46 C 0.9622(5) 0.9254(7) 0.2189(4) 0.077(3) Uani 1 1 d .
H46 H 0.9339 0.9509 0.1965 0.093 Uiso 1 1 calc R
C47 C 0.9611(4) 0.8539(8) 0.2166(4) 0.080(4) Uani 1 1 d .
H47 H 0.9341 0.8300 0.1924 0.096 Uiso 1 1 calc R
C48 C 1.0000 0.8172(9) 0.2500 0.091(5) Uani 1 2 d S
H48 H 1.0000 0.7671 0.2500 0.109 Uiso 1 2 calc SR
N35 N 0.9237(4) 0.4854(6) 0.3039(3) 0.094(3) Uani 1 1 d .
C49 C 0.9259(5) 0.4199(6) 0.3184(4) 0.076(3) Uani 1 1 d .
H49 H 0.8930 0.3912 0.3066 0.091 Uiso 1 1 calc R
C50 C 0.9742(5) 0.3909(6) 0.3502(4) 0.080(3) Uani 1 1 d .
H50 H 0.9750 0.3434 0.3597 0.096 Uiso 1 1 calc R
C51 C 1.0204(4) 0.4340(7) 0.3671(3) 0.069(3) Uani 1 1 d .
H51 H 1.0542 0.4179 0.3895 0.083 Uiso 1 1 calc R
C52 C 1.0165(4) 0.5005(6) 0.3510(4) 0.067(3) Uani 1 1 d .
H52 H 1.0481 0.5313 0.3622 0.081 Uiso 1 1 calc R
C53 C 0.9707(5) 0.5226(6) 0.3208(5) 0.086(4) Uani 1 1 d .
H53 H 0.9708 0.5690 0.3100 0.104 Uiso 1 1 calc R
N36 N 0.8743(3) 0.2036(4) 0.0397(3) 0.0570(19) Uani 1 1 d .
C54 C 0.8868(4) 0.2716(5) 0.0364(4) 0.065(3) Uani 1 1 d .
H54 H 0.9203 0.2822 0.0315 0.078 Uiso 1 1 calc R
C55 C 0.8538(4) 0.3265(4) 0.0398(3) 0.060(2) Uani 1 1 d .
H55 H 0.8639 0.3737 0.0362 0.072 Uiso 1 1 calc R
C56 C 0.8078(4) 0.3134(5) 0.0480(4) 0.070(3) Uani 1 1 d .
H56 H 0.7847 0.3505 0.0512 0.084 Uiso 1 1 calc R
C57 C 0.7947(4) 0.2430(6) 0.0516(4) 0.076(3) Uani 1 1 d .
H57 H 0.7624 0.2312 0.0579 0.091 Uiso 1 1 calc R
C58 C 0.8274(4) 0.1921(4) 0.0463(3) 0.055(2) Uani 1 1 d .
H58 H 0.8162 0.1445 0.0474 0.066 Uiso 1 1 calc R
N37 N 0.6935(3) 0.2422(3) 0.1257(2) 0.0515(16) Uani 1 1 d .
C59 C 0.7209(4) 0.2921(4) 0.1540(3) 0.0509(19) Uani 1 1 d .
H59 H 0.7387 0.2798 0.1839 0.061 Uiso 1 1 calc R
C60 C 0.7246(4) 0.3601(5) 0.1420(3) 0.057(2) Uani 1 1 d .
H60 H 0.7432 0.3942 0.1637 0.069 Uiso 1 1 calc R
C61 C 0.7022(4) 0.3795(5) 0.0998(3) 0.062(2) Uani 1 1 d .
H61 H 0.7060 0.4264 0.0911 0.074 Uiso 1 1 calc R
C62 C 0.6738(4) 0.3296(5) 0.0699(3) 0.062(2) Uani 1 1 d .
H62 H 0.6568 0.3414 0.0398 0.075 Uiso 1 1 calc R
C63 C 0.6700(4) 0.2615(5) 0.0837(3) 0.057(2) Uani 1 1 d .
H63 H 0.6499 0.2272 0.0626 0.069 Uiso 1 1 calc R

loop_
_atom_site_aniso_label
_atom_site_aniso_U_11
_atom_site_aniso_U_22
_atom_site_aniso_U_33
_atom_site_aniso_U_23
_atom_site_aniso_U_13
_atom_site_aniso_U_12
Sm1 0.01678(11) 0.01056(10) 0.02090(12) 0.00097(9) 0.01058(9) 0.00114(9)
Sm2 0.01828(12) 0.01275(11) 0.02229(13) -0.00022(9) 0.01190(10) 0.00163(9)
Sm3 0.01804(11) 0.01206(11) 0.02273(12) -0.00095(9) 0.01037(9) -0.00160(9)
Na1 0.0530(17) 0.0326(14) 0.0460(16) 0.0114(12) 0.0289(14) 0.0028(12)
O1 0.0148(15) 0.0110(14) 0.0202(17) -0.0008(13) 0.0085(13) 0.0013(12)
N1 0.018(2) 0.019(2) 0.028(2) 0.0027(17) 0.0085(18) -0.0007(16)
N2 0.022(2) 0.022(2) 0.035(3) 0.0042(19) 0.011(2) -0.0055(18)
N3 0.028(3) 0.047(4) 0.062(4) 0.027(3) 0.003(3) 0.002(3)
N4 0.021(2) 0.0119(18) 0.023(2) -0.0003(15) 0.0095(17) 0.0019(15)
N5 0.019(2) 0.0149(19) 0.031(3) 0.0001(17) 0.0148(19) -0.0008(16)
N6 0.032(3) 0.025(3) 0.040(3) -0.009(2) 0.019(2) -0.008(2)
N7 0.026(2) 0.021(2) 0.029(2) 0.0034(18) 0.019(2) -0.0001(17)
N8 0.020(2) 0.017(2) 0.032(2) 0.0017(17) 0.0149(19) 0.0032(16)
N9 0.040(3) 0.024(2) 0.040(3) 0.009(2) 0.023(2) 0.006(2)
N10 0.033(3) 0.022(2) 0.031(3) 0.0034(19) 0.020(2) 0.0079(19)
N11 0.032(3) 0.021(2) 0.034(3) -0.0003(19) 0.020(2) 0.0029(19)
N12 0.053(4) 0.029(3) 0.032(3) 0.005(2) 0.018(3) 0.001(2)
N13 0.026(2) 0.0143(19) 0.031(2) 0.0046(17) 0.0191(19) 0.0062(17)
N14 0.028(2) 0.014(2) 0.035(3) 0.0044(18) 0.017(2) 0.0046(17)
N15 0.040(3) 0.018(2) 0.069(4) 0.012(2) 0.034(3) 0.012(2)
N16 0.021(2) 0.0127(19) 0.035(3) -0.0034(17) 0.0156(19) -0.0028(16)
N17 0.029(2) 0.015(2) 0.041(3) -0.0026(19) 0.020(2) -0.0042(17)
N18 0.033(3) 0.028(3) 0.069(4) -0.005(3) 0.035(3) -0.006(2)
N19 0.020(2) 0.0116(18) 0.028(2) -0.0006(16) 0.0094(18) -0.0019(15)
N20 0.026(2) 0.016(2) 0.036(3) 0.0006(19) 0.011(2) 0.0015(18)
N21 0.048(3) 0.016(2) 0.060(4) -0.003(2) 0.013(3) 0.003(2)
N22 0.032(3) 0.021(2) 0.036(3) -0.007(2) 0.018(2) -0.0063(19)
N23 0.025(2) 0.028(3) 0.035(3) -0.007(2) 0.013(2) -0.0053(19)
N24 0.045(4) 0.053(4) 0.061(4) -0.033(3) 0.028(3) -0.005(3)
N25 0.024(2) 0.021(2) 0.030(2) 0.0048(18) 0.014(2) 0.0012(18)
C1 0.028(3) 0.022(3) 0.033(3) 0.007(2) 0.010(2) 0.001(2)
C2 0.037(3) 0.023(3) 0.043(4) 0.011(3) 0.018(3) 0.006(2)
C3 0.043(4) 0.037(4) 0.041(4) 0.019(3) 0.020(3) 0.008(3)
C4 0.039(4) 0.046(4) 0.026(3) 0.005(3) 0.014(3) 0.005(3)
C5 0.031(3) 0.026(3) 0.030(3) 0.004(2) 0.014(2) 0.004(2)
N26 0.021(2) 0.017(2) 0.032(2) 0.0002(18) 0.0128(19) 0.0006(16)
C6 0.023(3) 0.017(2) 0.038(3) 0.002(2) 0.012(2) -0.008(2)
C7 0.026(3) 0.032(3) 0.045(4) 0.007(3) 0.007(3) 0.002(2)
C8 0.022(3) 0.031(3) 0.071(5) 0.006(3) 0.021(3) 0.006(2)
C9 0.034(3) 0.026(3) 0.060(4) 0.005(3) 0.027(3) 0.010(3)
C10 0.024(3) 0.028(3) 0.038(3) 0.001(2) 0.018(2) 0.007(2)
N27 0.024(2) 0.019(2) 0.033(3) -0.0057(19) 0.013(2) 0.0007(18)
C11 0.026(3) 0.024(3) 0.042(3) -0.005(2) 0.014(3) -0.002(2)
C12 0.028(3) 0.023(3) 0.051(4) -0.004(3) 0.011(3) -0.004(2)
C13 0.041(4) 0.023(3) 0.048(4) -0.013(3) 0.007(3) -0.003(3)
C14 0.051(4) 0.030(3) 0.035(3) -0.012(3) 0.018(3) 0.007(3)
C15 0.043(4) 0.023(3) 0.036(3) -0.003(2) 0.023(3) 0.006(2)
N28 0.023(2) 0.029(3) 0.032(3) 0.002(2) 0.012(2) -0.0031(19)
C16 0.026(3) 0.032(3) 0.035(3) 0.011(3) 0.013(2) -0.001(2)
C17 0.030(3) 0.050(4) 0.044(4) 0.015(3) 0.014(3) 0.003(3)
C18 0.025(3) 0.068(5) 0.037(4) 0.010(4) 0.004(3) -0.012(3)
C19 0.033(4) 0.060(5) 0.037(4) -0.005(3) 0.009(3) -0.016(3)
C20 0.028(3) 0.048(4) 0.035(3) -0.006(3) 0.016(3) -0.013(3)
N29 0.024(2) 0.018(2) 0.035(3) 0.0018(18) 0.016(2) -0.0011(17)
C21 0.024(3) 0.022(3) 0.040(3) 0.001(2) 0.015(2) -0.002(2)
C22 0.042(4) 0.030(3) 0.035(3) 0.007(3) 0.020(3) 0.003(3)
C23 0.039(4) 0.032(3) 0.052(4) 0.010(3) 0.027(3) -0.004(3)
C24 0.046(4) 0.025(3) 0.048(4) 0.002(3) 0.021(3) -0.013(3)
C25 0.052(4) 0.024(3) 0.042(4) -0.005(3) 0.028(3) -0.009(3)
N30 0.052(4) 0.045(4) 0.035(3) 0.007(3) 0.019(3) 0.004(3)
C26 0.053(4) 0.033(3) 0.039(4) 0.007(3) 0.018(3) 0.007(3)
C27 0.050(4) 0.040(4) 0.043(4) 0.000(3) 0.016(3) -0.006(3)
C28 0.052(5) 0.056(5) 0.037(4) -0.012(4) 0.010(3) 0.003(4)
C29 0.065(5) 0.049(5) 0.032(4) 0.003(3) 0.012(4) 0.011(4)
C30 0.070(5) 0.050(5) 0.033(4) 0.009(3) 0.022(4) 0.000(4)
N31 0.079(5) 0.041(4) 0.083(5) 0.028(4) 0.051(5) 0.007(4)
C31 0.074(6) 0.045(5) 0.083(7) 0.021(4) 0.051(5) 0.015(4)
C32 0.063(6) 0.036(4) 0.088(7) 0.007(4) 0.026(5) 0.006(4)
C33 0.073(7) 0.036(4) 0.073(6) 0.021(4) -0.007(5) -0.007(4)
C34 0.078(7) 0.067(6) 0.069(6) 0.038(5) 0.023(5) -0.004(5)
C35 0.065(6) 0.052(5) 0.075(6) 0.026(4) 0.038(5) -0.002(4)
N32 0.104(7) 0.061(5) 0.050(4) 0.007(4) 0.043(5) -0.001(5)
C36 0.076(6) 0.071(6) 0.053(5) -0.001(5) 0.030(5) -0.024(5)
C37 0.159(13) 0.084(9) 0.079(8) -0.004(7) 0.078(9) -0.022(9)
C38 0.168(14) 0.081(9) 0.098(9) -0.027(7) 0.102(10) -0.030(9)
C39 0.190(16) 0.053(7) 0.137(12) -0.007(7) 0.114(12) 0.016(8)
C40 0.169(13) 0.068(7) 0.083(8) 0.024(6) 0.087(9) 0.038(8)
N33 0.054(4) 0.051(4) 0.075(5) 0.000(4) 0.035(4) -0.010(3)
C41 0.056(5) 0.073(6) 0.082(7) 0.031(5) 0.039(5) 0.004(5)
C42 0.059(6) 0.074(7) 0.096(8) 0.021(6) 0.045(6) -0.005(5)
C43 0.052(5) 0.056(5) 0.080(7) -0.002(5) 0.032(5) -0.010(4)
C44 0.066(5) 0.047(5) 0.062(5) -0.011(4) 0.035(5) -0.013(4)
C45 0.062(5) 0.044(4) 0.068(6) -0.015(4) 0.041(5) -0.019(4)
N34 0.119(12) 0.074(9) 0.068(8) 0.000 0.054(9) 0.000
C46 0.073(7) 0.108(10) 0.061(6) 0.024(7) 0.037(6) 0.021(7)
C47 0.052(6) 0.127(11) 0.071(7) -0.026(7) 0.034(5) -0.033(7)
C48 0.093(13) 0.065(10) 0.136(17) 0.000 0.069(13) 0.000
N35 0.068(6) 0.097(8) 0.102(8) 0.018(6) 0.014(5) -0.023(6)
C49 0.060(6) 0.065(7) 0.096(8) -0.004(6) 0.022(6) -0.026(5)
C50 0.104(9) 0.065(7) 0.099(9) 0.020(6) 0.070(8) 0.005(6)
C51 0.054(6) 0.094(8) 0.053(5) 0.006(5) 0.013(4) 0.008(5)
C52 0.048(5) 0.071(7) 0.083(7) -0.025(6) 0.025(5) -0.007(5)
C53 0.067(7) 0.058(6) 0.132(11) 0.018(7) 0.036(7) -0.003(5)
N36 0.062(5) 0.036(4) 0.087(6) -0.010(3) 0.044(4) -0.006(3)
C54 0.070(6) 0.041(5) 0.102(8) -0.011(5) 0.053(6) -0.011(4)
C55 0.064(6) 0.031(4) 0.086(7) -0.005(4) 0.029(5) -0.007(4)
C56 0.063(6) 0.050(5) 0.094(8) 0.000(5) 0.028(6) 0.022(5)
C57 0.060(6) 0.066(7) 0.113(9) 0.003(6) 0.045(6) 0.000(5)
C58 0.051(5) 0.035(4) 0.079(6) -0.003(4) 0.023(4) -0.009(4)
N37 0.063(4) 0.036(3) 0.062(4) 0.005(3) 0.031(4) 0.007(3)
C59 0.052(5) 0.039(4) 0.062(5) 0.002(4) 0.021(4) 0.008(3)
C60 0.052(5) 0.044(5) 0.081(7) -0.002(4) 0.032(5) 0.001(4)
C61 0.064(6) 0.051(5) 0.083(7) 0.014(5) 0.041(5) 0.005(4)
C62 0.069(6) 0.067(6) 0.055(5) 0.014(5) 0.029(5) 0.026(5)
C63 0.063(6) 0.051(5) 0.062(6) -0.010(4) 0.028(5) -0.004(4)

loop_
_atom_type_symbol
_atom_type_description
_atom_type_scat_dispersion_real
_atom_type_scat_dispersion_imag
_atom_type_scat_source
C C 0.0033 0.0016 'International Tables Vol C Tables 4.2.6.8 and 6.1.1.4'
H H 0.0000 0.0000 'International Tables Vol C Tables 4.2.6.8 and 6.1.1.4'
N N 0.0061 0.0033 'International Tables Vol C Tables 4.2.6.8 and 6.1.1.4'
Sm Sm -0.1638 3.4418 'International Tables Vol C Tables 4.2.6.8 and 6.1.1.4'
Na Na 0.0362 0.0249 'International Tables Vol C Tables 4.2.6.8 and 6.1.1.4'
O O 0.0106 0.0060 'International Tables Vol C Tables 4.2.6.8 and 6.1.1.4'

loop_
_geom_angle_atom_site_label_1
_geom_angle_atom_site_label_2
_geom_angle_atom_site_label_3
_geom_angle
_geom_angle_site_symmetry_1
_geom_angle_site_symmetry_3
O1 Sm1 O1 74.84(13) . 7_665
O1 Sm1 N19 115.88(13) . 7_665
O1 Sm1 N19 73.23(13) 7_665 7_665
O1 Sm1 N13 73.02(13) . 7_665
O1 Sm1 N13 119.87(14) 7_665 7_665
N19 Sm1 N13 77.22(15) 7_665 7_665
O1 Sm1 N7 135.75(13) . .
O1 Sm1 N7 73.36(14) 7_665 .
N19 Sm1 N7 82.99(15) 7_665 .
N13 Sm1 N7 150.76(14) 7_665 .
O1 Sm1 N1 73.57(13) . .
O1 Sm1 N1 134.59(13) 7_665 .
N19 Sm1 N1 151.13(14) 7_665 .
N13 Sm1 N1 80.24(15) 7_665 .
N7 Sm1 N1 109.75(15) . .
O1 Sm1 N4 72.92(12) . .
O1 Sm1 N4 71.12(13) 7_665 .
N19 Sm1 N4 139.09(14) 7_665 .
N13 Sm1 N4 139.11(14) 7_665 .
N7 Sm1 N4 68.17(14) . .
N1 Sm1 N4 68.95(14) . .
O1 Sm1 N25 143.24(13) . .
O1 Sm1 N25 141.81(13) 7_665 .
N19 Sm1 N25 82.45(15) 7_665 .
N13 Sm1 N25 81.34(14) 7_665 .
N7 Sm1 N25 74.84(15) . .
N1 Sm1 N25 76.51(14) . .
N4 Sm1 N25 115.07(14) . .
O1 Sm2 N10 139.03(14) 7_665 .
O1 Sm2 N16 71.16(13) 7_665 .
N10 Sm2 N16 84.84(16) . .
O1 Sm2 N13 73.54(13) 7_665 .
N10 Sm2 N13 144.79(15) . .
N16 Sm2 N13 99.20(16) . .
O1 Sm2 N7 72.96(13) 7_665 .
N10 Sm2 N7 74.11(15) . .
N16 Sm2 N7 89.38(15) . .
N13 Sm2 N7 140.42(14) . .
O1 Sm2 N27 136.38(13) 7_665 .
N10 Sm2 N27 79.18(16) . .
N16 Sm2 N27 147.93(14) . .
N13 Sm2 N27 79.39(15) . .
N7 Sm2 N27 112.28(15) . .
O1 Sm2 N4 70.21(12) 7_665 .
N10 Sm2 N4 116.75(16) . .
N16 Sm2 N4 138.96(13) . .
N13 Sm2 N4 82.74(14) . .
N7 Sm2 N4 66.49(13) . .
N27 Sm2 N4 73.01(13) . .
O1 Sm2 N26 123.29(13) 7_665 .
N10 Sm2 N26 75.57(15) . .
N16 Sm2 N26 70.69(14) . .
N13 Sm2 N26 72.99(14) . .
N7 Sm2 N26 144.94(14) . .
N27 Sm2 N26 78.44(14) . .
N4 Sm2 N26 145.37(13) . .
O1 Sm3 N22 137.94(14) . .
O1 Sm3 N19 73.39(13) . .
N22 Sm3 N19 82.43(16) . .
O1 Sm3 N16 70.57(13) . 7_665
N22 Sm3 N16 150.84(15) . 7_665
N19 Sm3 N16 106.60(15) . 7_665
O1 Sm3 N1 74.61(13) . .
N22 Sm3 N1 103.60(16) . .
N19 Sm3 N1 137.07(14) . .
N16 Sm3 N1 88.66(15) 7_665 .
O1 Sm3 N29 118.79(14) . .
N22 Sm3 N29 83.33(16) . .
N19 Sm3 N29 71.12(14) . .
N16 Sm3 N29 74.04(14) 7_665 .
N1 Sm3 N29 151.17(14) . .
O1 Sm3 N28 138.61(14) . .
N22 Sm3 N28 77.90(17) . .
N19 Sm3 N28 144.34(14) . .
N16 Sm3 N28 79.33(15) 7_665 .
N1 Sm3 N28 77.00(15) . .
N29 Sm3 N28 77.24(15) . .
O1 Sm3 N4 68.34(12) . .
N22 Sm3 N4 72.79(14) . .
N19 Sm3 N4 76.13(13) . .
N16 Sm3 N4 135.95(13) 7_665 .
N1 Sm3 N4 65.84(13) . .
N29 Sm3 N4 141.56(13) . .
N28 Sm3 N4 124.40(14) . .
N33 Na1 N31 92.2(3) . .
N33 Na1 N30 178.4(3) . .
N31 Na1 N30 89.0(3) . .
N33 Na1 N32 84.8(3) . .
N31 Na1 N32 99.8(3) . .
N30 Na1 N32 93.9(3) . .
N33 Na1 N12 87.9(2) . .
N31 Na1 N12 169.2(3) . .
N30 Na1 N12 91.2(2) . .
N32 Na1 N12 90.9(2) . .
N33 Na1 N9 93.9(2) . .
N31 Na1 N9 89.4(2) . .
N30 Na1 N9 87.2(2) . .
N32 Na1 N9 170.7(2) . .
N12 Na1 N9 79.87(19) . .
Sm2 O1 Sm3 115.51(14) 7_665 .
Sm2 O1 Sm1 111.08(13) 7_665 .
Sm3 O1 Sm1 106.98(14) . .
Sm2 O1 Sm1 105.96(14) 7_665 7_665
Sm3 O1 Sm1 111.71(13) . 7_665
Sm1 O1 Sm1 105.16(13) . 7_665
N2 N1 Sm3 133.1(4) . .
N2 N1 Sm1 130.4(4) . .
Sm3 N1 Sm1 92.82(15) . .
N3 N2 N1 179.7(8) . .
N5 N4 Sm1 111.5(3) . .
N5 N4 Sm2 109.3(3) . .
Sm1 N4 Sm2 88.33(13) . .
N5 N4 Sm3 105.5(3) . .
Sm1 N4 Sm3 85.43(12) . .
Sm2 N4 Sm3 144.42(17) . .
N6 N5 N4 179.3(6) . .
N8 N7 Sm1 133.4(4) . .
N8 N7 Sm2 131.5(4) . .
Sm1 N7 Sm2 93.12(14) . .
N9 N8 N7 179.3(6) . .
N8 N9 Na1 131.4(4) . .
N11 N10 Sm2 133.1(4) . .
N10 N11 N12 178.5(6) . .
N11 N12 Na1 120.8(4) . .
N14 N13 Sm2 128.5(4) . .
N14 N13 Sm1 131.9(4) . 7_665
Sm2 N13 Sm1 99.33(15) . 7_665
N15 N14 N13 179.2(6) . .
N17 N16 Sm2 122.3(4) . .
N17 N16 Sm3 134.8(4) . 7_665
Sm2 N16 Sm3 102.71(15) . 7_665
N18 N17 N16 178.3(6) . .
N20 N19 Sm1 137.9(4) . 7_665
N20 N19 Sm3 119.4(4) . .
Sm1 N19 Sm3 100.74(15) 7_665 .
N21 N20 N19 179.7(7) . .
N23 N22 Sm3 168.9(5) . .
N24 N23 N22 179.4(7) . .
C5 N25 C1 116.7(5) . .
C5 N25 Sm1 118.3(4) . .
C1 N25 Sm1 124.9(4) . .
N25 C1 C2 122.9(6) . .
C3 C2 C1 120.0(6) . .
C2 C3 C4 118.5(6) . .
C5 C4 C3 118.4(6) . .
N25 C5 C4 123.5(6) . .
C10 N26 C6 116.8(5) . .
C10 N26 Sm2 122.9(4) . .
C6 N26 Sm2 119.9(4) . .
N26 C6 C7 122.9(6) . .
C6 C7 C8 119.2(7) . .
C9 C8 C7 117.9(6) . .
C8 C9 C10 119.6(6) . .
N26 C10 C9 123.5(6) . .
C11 N27 C15 116.9(5) . .
C11 N27 Sm2 119.0(4) . .
C15 N27 Sm2 123.9(4) . .
N27 C11 C12 123.5(6) . .
C13 C12 C11 118.9(6) . .
C12 C13 C14 118.5(6) . .
C15 C14 C13 118.4(6) . .
N27 C15 C14 123.8(6) . .
C16 N28 C20 115.9(6) . .
C16 N28 Sm3 121.3(4) . .
C20 N28 Sm3 122.7(4) . .
N28 C16 C17 124.1(7) . .
C16 C17 C18 118.1(7) . .
C19 C18 C17 119.2(6) . .
C18 C19 C20 118.3(7) . .
N28 C20 C19 124.4(7) . .
C21 N29 C25 115.9(5) . .
C21 N29 Sm3 120.5(4) . .
C25 N29 Sm3 123.2(4) . .
N29 C21 C22 124.6(6) . .
C21 C22 C23 118.0(6) . .
C24 C23 C22 119.0(6) . .
C23 C24 C25 118.6(6) . .
N29 C25 C24 123.9(6) . .
C26 N30 C30 116.1(7) . .
C26 N30 Na1 118.9(5) . .
C30 N30 Na1 125.0(5) . .
N30 C26 C27 123.7(7) . .
C26 C27 C28 118.7(8) . .
C29 C28 C27 119.2(8) . .
C28 C29 C30 118.4(7) . .
N30 C30 C29 123.8(8) . .
C35 N31 C31 116.7(8) . .
C35 N31 Na1 125.2(6) . .
C31 N31 Na1 115.4(5) . .
N31 C31 C32 122.3(8) . .
C33 C32 C31 119.0(9) . .
C34 C33 C32 118.0(8) . .
C33 C34 C35 120.2(9) . .
N31 C35 C34 123.8(10) . .
C36 N32 C40 118.9(9) . .
C36 N32 Na1 125.7(7) . .
C40 N32 Na1 115.1(6) . .
N32 C36 C37 123.5(12) . .
C36 C37 C38 118.5(12) . .
C39 C38 C37 120.3(11) . .
C38 C39 C40 115.4(12) . .
N32 C40 C39 123.4(11) . .
C45 N33 C41 116.6(8) . .
C45 N33 Na1 117.8(5) . .
C41 N33 Na1 125.6(7) . .
N33 C41 C42 123.4(10) . .
C43 C42 C41 118.8(9) . .
C42 C43 C44 118.8(9) . .
C45 C44 C43 118.9(9) . .
N33 C45 C44 123.5(8) . .
C46 N34 C46 117.4(15) . 2_755
N34 C46 C47 123.8(12) . .
C46 C47 C48 118.0(12) . .
C47 C48 C47 118.8(17) . 2_755
C53 N35 C49 116.0(10) . .
N35 C49 C50 123.0(10) . .
C51 C50 C49 117.0(10) . .
C52 C51 C50 117.9(10) . .
C53 C52 C51 121.2(10) . .
C52 C53 N35 124.7(11) . .
C58 N36 C54 115.6(7) . .
N36 C54 C55 123.5(8) . .
C56 C55 C54 119.6(8) . .
C55 C56 C57 117.2(9) . .
C58 C57 C56 120.1(9) . .
N36 C58 C57 124.0(8) . .
C59 N37 C63 116.6(7) . .
N37 C59 C60 123.0(9) . .
C61 C60 C59 120.8(9) . .
C60 C61 C62 117.6(9) . .
C61 C62 C63 119.5(9) . .
N37 C63 C62 122.4(9) . .

loop_
_geom_bond_atom_site_label_1
_geom_bond_atom_site_label_2
_geom_bond_distance
_geom_bond_site_symmetry_2
Sm1 O1 2.305(3) .
Sm1 O1 2.316(3) 7_665
Sm1 N19 2.478(4) 7_665
Sm1 N13 2.490(4) 7_665
Sm1 N7 2.510(4) .
Sm1 N1 2.580(4) .
Sm1 N4 2.603(4) .
Sm1 N25 2.655(5) .
Sm2 O1 2.288(3) 7_665
Sm2 N10 2.435(5) .
Sm2 N16 2.474(4) .
Sm2 N13 2.478(4) .
Sm2 N7 2.553(5) .
Sm2 N27 2.649(5) .
Sm2 N4 2.672(4) .
Sm2 N26 2.684(4) .
Sm3 O1 2.301(3) .
Sm3 N22 2.371(5) .
Sm3 N19 2.483(4) .
Sm3 N16 2.496(4) 7_665
Sm3 N1 2.530(4) .
Sm3 N29 2.611(5) .
Sm3 N28 2.666(5) .
Sm3 N4 2.847(4) .
Na1 N33 2.443(8) .
Na1 N31 2.449(7) .
Na1 N30 2.470(7) .
Na1 N32 2.485(8) .
Na1 N12 2.501(6) .
Na1 N9 2.601(6) .
O1 Sm2 2.288(3) 7_665
O1 Sm1 2.316(3) 7_665
N1 N2 1.169(6) .
N2 N3 1.160(7) .
N4 N5 1.212(6) .
N5 N6 1.110(7) .
N7 N8 1.205(6) .
N8 N9 1.139(6) .
N10 N11 1.171(7) .
N11 N12 1.173(7) .
N13 N14 1.192(6) .
N13 Sm1 2.490(4) 7_665
N14 N15 1.160(6) .
N16 N17 1.211(6) .
N16 Sm3 2.496(4) 7_665
N17 N18 1.141(7) .
N19 N20 1.212(6) .
N19 Sm1 2.478(4) 7_665
N20 N21 1.147(7) .
N22 N23 1.174(7) .
N23 N24 1.158(7) .
N25 C5 1.336(8) .
N25 C1 1.342(7) .
C1 C2 1.379(8) .
C2 C3 1.351(10) .
C3 C4 1.389(10) .
C4 C5 1.386(9) .
N26 C10 1.337(7) .
N26 C6 1.342(8) .
C6 C7 1.389(8) .
C7 C8 1.394(10) .
C8 C9 1.362(11) .
C9 C10 1.388(8) .
N27 C11 1.326(8) .
N27 C15 1.343(7) .
C11 C12 1.383(8) .
C12 C13 1.379(10) .
C13 C14 1.382(10) .
C14 C15 1.377(8) .
N28 C16 1.335(8) .
N28 C20 1.340(8) .
C16 C17 1.377(9) .
C17 C18 1.389(11) .
C18 C19 1.364(11) .
C19 C20 1.379(9) .
N29 C21 1.334(8) .
N29 C25 1.339(8) .
C21 C22 1.374(8) .
C22 C23 1.384(10) .
C23 C24 1.369(10) .
C24 C25 1.380(8) .
N30 C26 1.334(9) .
N30 C30 1.339(10) .
C26 C27 1.364(11) .
C27 C28 1.369(11) .
C28 C29 1.358(12) .
C29 C30 1.372(12) .
N31 C35 1.314(10) .
N31 C31 1.318(11) .
C31 C32 1.373(12) .
C32 C33 1.369(14) .
C33 C34 1.323(15) .
C34 C35 1.344(12) .
N32 C36 1.307(11) .
N32 C40 1.309(13) .
C36 C37 1.330(14) .
C37 C38 1.382(18) .
C38 C39 1.378(18) .
C39 C40 1.394(15) .
N33 C45 1.306(11) .
N33 C41 1.347(10) .
C41 C42 1.356(13) .
C42 C43 1.348(14) .
C43 C44 1.369(12) .
C44 C45 1.363(12) .
N34 C46 1.304(14) .
N34 C46 1.304(14) 2_755
C46 C47 1.356(17) .
C47 C48 1.365(15) .
C48 C47 1.365(15) 2_755
N35 C53 1.322(14) .
N35 C49 1.324(14) .
C49 C50 1.398(16) .
C50 C51 1.369(15) .
C51 C52 1.356(15) .
C52 C53 1.287(15) .
N36 C58 1.314(11) .
N36 C54 1.341(11) .
C54 C55 1.367(12) .
C55 C56 1.325(13) .
C56 C57 1.391(14) .
C57 C58 1.328(13) .
N37 C59 1.328(11) .
N37 C63 1.337(11) .
C59 C60 1.359(11) .
C60 C61 1.344(13) .
C61 C62 1.363(14) .
C62 C63 1.383(13) .

loop_
_geom_torsion_atom_site_label_1
_geom_torsion_atom_site_label_2
_geom_torsion_atom_site_label_3
_geom_torsion_atom_site_label_4
_geom_torsion
_geom_torsion_site_symmetry_1
_geom_torsion_site_symmetry_4
N22 Sm3 O1 Sm2 170.9(2) . 7_665
N19 Sm3 O1 Sm2 113.27(18) . 7_665
N16 Sm3 O1 Sm2 -1.64(15) 7_665 7_665
N1 Sm3 O1 Sm2 -95.74(17) . 7_665
N29 Sm3 O1 Sm2 56.6(2) . 7_665
N28 Sm3 O1 Sm2 -47.4(3) . 7_665
N4 Sm3 O1 Sm2 -165.40(19) . 7_665
N22 Sm3 O1 Sm1 -64.9(3) . .
N19 Sm3 O1 Sm1 -122.50(16) . .
N16 Sm3 O1 Sm1 122.59(17) 7_665 .
N1 Sm3 O1 Sm1 28.49(14) . .
N29 Sm3 O1 Sm1 -179.19(13) . .
N28 Sm3 O1 Sm1 76.8(2) . .
N4 Sm3 O1 Sm1 -41.17(13) . .
N22 Sm3 O1 Sm1 49.7(3) . 7_665
N19 Sm3 O1 Sm1 -7.92(14) . 7_665
N16 Sm3 O1 Sm1 -122.83(18) 7_665 7_665
N1 Sm3 O1 Sm1 143.07(17) . 7_665
N29 Sm3 O1 Sm1 -64.61(18) . 7_665
N28 Sm3 O1 Sm1 -168.64(16) . 7_665
N4 Sm3 O1 Sm1 73.41(15) . 7_665
O1 Sm1 O1 Sm2 -114.19(19) 7_665 7_665
N19 Sm1 O1 Sm2 -51.81(19) 7_665 7_665
N13 Sm1 O1 Sm2 14.29(15) 7_665 7_665
N7 Sm1 O1 Sm2 -159.49(17) . 7_665
N1 Sm1 O1 Sm2 98.85(16) . 7_665
N4 Sm1 O1 Sm2 171.33(18) . 7_665
N25 Sm1 O1 Sm2 62.1(3) . 7_665
O1 Sm1 O1 Sm3 118.91(18) 7_665 .
N19 Sm1 O1 Sm3 -178.71(13) 7_665 .
N13 Sm1 O1 Sm3 -112.61(17) 7_665 .
N7 Sm1 O1 Sm3 73.6(2) . .
N1 Sm1 O1 Sm3 -28.05(14) . .
N4 Sm1 O1 Sm3 44.43(14) . .
N25 Sm1 O1 Sm3 -64.8(3) . .
O1 Sm1 O1 Sm1 0.0 7_665 7_665
N19 Sm1 O1 Sm1 62.38(17) 7_665 7_665
N13 Sm1 O1 Sm1 128.48(17) 7_665 7_665
N7 Sm1 O1 Sm1 -45.3(2) . 7_665
N1 Sm1 O1 Sm1 -146.96(16) . 7_665
N4 Sm1 O1 Sm1 -74.48(14) . 7_665
N25 Sm1 O1 Sm1 176.29(18) . 7_665
O1 Sm3 N1 N2 135.1(6) . .
N22 Sm3 N1 N2 -88.4(6) . .
N19 Sm3 N1 N2 178.1(5) . .
N16 Sm3 N1 N2 64.9(6) 7_665 .
N29 Sm3 N1 N2 12.7(7) . .
N28 Sm3 N1 N2 -14.5(5) . .
N4 Sm3 N1 N2 -152.1(6) . .
O1 Sm3 N1 Sm1 -24.08(12) . .
N22 Sm3 N1 Sm1 112.45(16) . .
N19 Sm3 N1 Sm1 18.9(3) . .
N16 Sm3 N1 Sm1 -94.29(15) 7_665 .
N29 Sm3 N1 Sm1 -146.5(3) . .
N28 Sm3 N1 Sm1 -173.64(17) . .
N4 Sm3 N1 Sm1 48.70(12) . .
O1 Sm1 N1 N2 -135.9(5) . .
O1 Sm1 N1 N2 176.5(5) 7_665 .
N19 Sm1 N1 N2 -21.8(7) 7_665 .
N13 Sm1 N1 N2 -60.9(5) 7_665 .
N7 Sm1 N1 N2 90.7(5) . .
N4 Sm1 N1 N2 146.5(5) . .
N25 Sm1 N1 N2 22.5(5) . .
O1 Sm1 N1 Sm3 24.17(12) . .
O1 Sm1 N1 Sm3 -23.5(2) 7_665 .
N19 Sm1 N1 Sm3 138.2(3) 7_665 .
N13 Sm1 N1 Sm3 99.21(15) 7_665 .
N7 Sm1 N1 Sm3 -109.27(15) . .
N4 Sm1 N1 Sm3 -53.44(14) . .
N25 Sm1 N1 Sm3 -177.44(17) . .
Sm3 N1 N2 N3 -100(100) . .
Sm1 N1 N2 N3 53(100) . .
O1 Sm1 N4 N5 -137.8(4) . .
O1 Sm1 N4 N5 142.8(4) 7_665 .
N19 Sm1 N4 N5 112.2(4) 7_665 .
N13 Sm1 N4 N5 -103.0(4) 7_665 .
N7 Sm1 N4 N5 63.7(3) . .
N1 Sm1 N4 N5 -59.3(3) . .
N25 Sm1 N4 N5 3.6(4) . .
O1 Sm1 N4 Sm2 112.07(14) . .
O1 Sm1 N4 Sm2 32.68(11) 7_665 .
N19 Sm1 N4 Sm2 2.0(3) 7_665 .
N13 Sm1 N4 Sm2 146.82(18) 7_665 .
N7 Sm1 N4 Sm2 -46.43(14) . .
N1 Sm1 N4 Sm2 -169.40(17) . .
N25 Sm1 N4 Sm2 -106.53(14) . .
O1 Sm1 N4 Sm3 -32.87(10) . .
O1 Sm1 N4 Sm3 -112.26(13) 7_665 .
N19 Sm1 N4 Sm3 -142.91(17) 7_665 .
N13 Sm1 N4 Sm3 1.9(3) 7_665 .
N7 Sm1 N4 Sm3 168.63(17) . .
N1 Sm1 N4 Sm3 45.66(12) . .
N25 Sm1 N4 Sm3 108.53(13) . .
O1 Sm2 N4 N5 -145.6(3) 7_665 .
N10 Sm2 N4 N5 -9.8(4) . .
N16 Sm2 N4 N5 -124.9(3) . .
N13 Sm2 N4 N5 139.4(3) . .
N7 Sm2 N4 N5 -66.1(3) . .
N27 Sm2 N4 N5 58.3(3) . .
N26 Sm2 N4 N5 94.1(4) . .
O1 Sm2 N4 Sm1 -33.32(11) 7_665 .
N10 Sm2 N4 Sm1 102.50(16) . .
N16 Sm2 N4 Sm1 -12.7(3) . .
N13 Sm2 N4 Sm1 -108.38(14) . .
N7 Sm2 N4 Sm1 46.13(13) . .
N27 Sm2 N4 Sm1 170.55(17) . .
N26 Sm2 N4 Sm1 -153.68(19) . .
O1 Sm2 N4 Sm3 46.4(3) 7_665 .
N10 Sm2 N4 Sm3 -177.7(3) . .
N16 Sm2 N4 Sm3 67.1(4) . .
N13 Sm2 N4 Sm3 -28.6(3) . .
N7 Sm2 N4 Sm3 125.9(3) . .
N27 Sm2 N4 Sm3 -109.7(3) . .
N26 Sm2 N4 Sm3 -73.9(4) . .
O1 Sm3 N4 N5 145.1(3) . .
N22 Sm3 N4 N5 -51.3(3) . .
N19 Sm3 N4 N5 -137.5(3) . .
N16 Sm3 N4 N5 122.8(3) 7_665 .
N1 Sm3 N4 N5 62.8(3) . .
N29 Sm3 N4 N5 -105.4(4) . .
N28 Sm3 N4 N5 10.1(4) . .
O1 Sm3 N4 Sm1 34.00(11) . .
N22 Sm3 N4 Sm1 -162.39(18) . .
N19 Sm3 N4 Sm1 111.37(14) . .
N16 Sm3 N4 Sm1 11.7(2) 7_665 .
N1 Sm3 N4 Sm1 -48.25(13) . .
N29 Sm3 N4 Sm1 143.46(19) . .
N28 Sm3 N4 Sm1 -100.94(17) . .
O1 Sm3 N4 Sm2 -46.7(3) . .
N22 Sm3 N4 Sm2 116.9(3) . .
N19 Sm3 N4 Sm2 30.7(3) . .
N16 Sm3 N4 Sm2 -69.0(3) 7_665 .
N1 Sm3 N4 Sm2 -128.9(3) . .
N29 Sm3 N4 Sm2 62.8(4) . .
N28 Sm3 N4 Sm2 178.4(2) . .
Sm1 N4 N5 N6 18(59) . .
Sm2 N4 N5 N6 114(59) . .
Sm3 N4 N5 N6 -73(59) . .
O1 Sm1 N7 N8 -176.0(5) . .
O1 Sm1 N7 N8 138.2(6) 7_665 .
N19 Sm1 N7 N8 63.7(5) 7_665 .
N13 Sm1 N7 N8 16.2(7) 7_665 .
N1 Sm1 N7 N8 -89.6(5) . .
N4 Sm1 N7 N8 -145.9(6) . .
N25 Sm1 N7 N8 -20.3(5) . .
O1 Sm1 N7 Sm2 19.2(3) . .
O1 Sm1 N7 Sm2 -26.48(12) 7_665 .
N19 Sm1 N7 Sm2 -101.02(16) 7_665 .
N13 Sm1 N7 Sm2 -148.5(3) 7_665 .
N1 Sm1 N7 Sm2 105.68(16) . .
N4 Sm1 N7 Sm2 49.39(14) . .
N25 Sm1 N7 Sm2 174.94(18) . .
O1 Sm2 N7 N8 -138.3(5) 7_665 .
N10 Sm2 N7 N8 17.0(5) . .
N16 Sm2 N7 N8 -67.8(5) . .
N13 Sm2 N7 N8 -171.6(4) . .
N27 Sm2 N7 N8 87.8(5) . .
N4 Sm2 N7 N8 146.3(6) . .
N26 Sm2 N7 N8 -14.1(7) . .
O1 Sm2 N7 Sm1 26.88(12) 7_665 .
N10 Sm2 N7 Sm1 -177.84(19) . .
N16 Sm2 N7 Sm1 97.35(15) . .
N13 Sm2 N7 Sm1 -6.4(3) . .
N27 Sm2 N7 Sm1 -106.96(16) . .
N4 Sm2 N7 Sm1 -48.47(13) . .
N26 Sm2 N7 Sm1 151.11(19) . .
Sm1 N7 N8 N9 -24(68) . .
Sm2 N7 N8 N9 135(67) . .
N7 N8 N9 Na1 167(100) . .
N33 Na1 N9 N8 104.2(6) . .
N31 Na1 N9 N8 -163.7(6) . .
N30 Na1 N9 N8 -74.6(6) . .
N32 Na1 N9 N8 22(2) . .
N12 Na1 N9 N8 17.1(6) . .
O1 Sm2 N10 N11 86.7(6) 7_665 .
N16 Sm2 N10 N11 139.9(5) . .
N13 Sm2 N10 N11 -121.4(5) . .
N7 Sm2 N10 N11 49.1(5) . .
N27 Sm2 N10 N11 -68.0(5) . .
N4 Sm2 N10 N11 -3.4(6) . .
N26 Sm2 N10 N11 -148.7(6) . .
Sm2 N10 N11 N12 174(100) . .
N10 N11 N12 Na1 89(22) . .
N33 Na1 N12 N11 -61.0(6) . .
N31 Na1 N12 N11 29.4(18) . .
N30 Na1 N12 N11 120.2(5) . .
N32 Na1 N12 N11 -145.8(6) . .
N9 Na1 N12 N11 33.3(5) . .
O1 Sm2 N13 N14 172.9(5) 7_665 .
N10 Sm2 N13 N14 11.7(7) . .
N16 Sm2 N13 N14 105.8(5) . .
N7 Sm2 N13 N14 -154.0(4) . .
N27 Sm2 N13 N14 -41.7(5) . .
N4 Sm2 N13 N14 -115.7(5) . .
N26 Sm2 N13 N14 39.3(5) . .
O1 Sm2 N13 Sm1 -12.51(13) 7_665 7_665
N10 Sm2 N13 Sm1 -173.7(2) . 7_665
N16 Sm2 N13 Sm1 -79.62(17) . 7_665
N7 Sm2 N13 Sm1 20.7(3) . 7_665
N27 Sm2 N13 Sm1 132.92(18) . 7_665
N4 Sm2 N13 Sm1 58.93(15) . 7_665
N26 Sm2 N13 Sm1 -146.05(19) . 7_665
Sm2 N13 N14 N15 -56(43) . .
Sm1 N13 N14 N15 131(43) 7_665 .
O1 Sm2 N16 N17 177.2(5) 7_665 .
N10 Sm2 N16 N17 31.0(5) . .
N13 Sm2 N16 N17 -113.8(5) . .
N7 Sm2 N16 N17 105.1(5) . .
N27 Sm2 N16 N17 -29.1(6) . .
N4 Sm2 N16 N17 156.7(4) . .
N26 Sm2 N16 N17 -45.5(4) . .
O1 Sm2 N16 Sm3 1.41(13) 7_665 7_665
N10 Sm2 N16 Sm3 -144.88(18) . 7_665
N13 Sm2 N16 Sm3 70.39(17) . 7_665
N7 Sm2 N16 Sm3 -70.78(17) . 7_665
N27 Sm2 N16 Sm3 155.1(2) . 7_665
N4 Sm2 N16 Sm3 -19.1(3) . 7_665
N26 Sm2 N16 Sm3 138.6(2) . 7_665
Sm2 N16 N17 N18 20(26) . .
Sm3 N16 N17 N18 -166(100) 7_665 .
O1 Sm3 N19 N20 173.6(4) . .
N22 Sm3 N19 N20 28.4(4) . .
N16 Sm3 N19 N20 -123.2(4) 7_665 .
N1 Sm3 N19 N20 130.3(4) . .
N29 Sm3 N19 N20 -57.1(4) . .
N28 Sm3 N19 N20 -28.4(6) . .
N4 Sm3 N19 N20 102.5(4) . .
O1 Sm3 N19 Sm1 6.99(13) . 7_665
N22 Sm3 N19 Sm1 -138.21(18) . 7_665
N16 Sm3 N19 Sm1 70.18(17) 7_665 7_665
N1 Sm3 N19 Sm1 -36.4(3) . 7_665
N29 Sm3 N19 Sm1 136.28(19) . 7_665
N28 Sm3 N19 Sm1 165.01(19) . 7_665
N4 Sm3 N19 Sm1 -64.16(14) . 7_665
Sm1 N19 N20 N21 -81(100) 7_665 .
Sm3 N19 N20 N21 118(100) . .
O1 Sm3 N22 N23 69(2) . .
N19 Sm3 N22 N23 123(2) . .
N16 Sm3 N22 N23 -126(2) 7_665 .
N1 Sm3 N22 N23 -13(2) . .
N29 Sm3 N22 N23 -165(2) . .
N28 Sm3 N22 N23 -87(2) . .
N4 Sm3 N22 N23 46(2) . .
Sm3 N22 N23 N24 171(100) . .
O1 Sm1 N25 C5 87.3(4) . .
O1 Sm1 N25 C5 -98.5(4) 7_665 .
N19 Sm1 N25 C5 -148.7(4) 7_665 .
N13 Sm1 N25 C5 133.1(4) 7_665 .
N7 Sm1 N25 C5 -64.0(4) . .
N1 Sm1 N25 C5 51.2(4) . .
N4 Sm1 N25 C5 -7.5(4) . .
O1 Sm1 N25 C1 -96.2(5) . .
O1 Sm1 N25 C1 78.0(5) 7_665 .
N19 Sm1 N25 C1 27.8(4) 7_665 .
N13 Sm1 N25 C1 -50.4(4) 7_665 .
N7 Sm1 N25 C1 112.5(5) . .
N1 Sm1 N25 C1 -132.4(5) . .
N4 Sm1 N25 C1 169.0(4) . .
C5 N25 C1 C2 -0.9(9) . .
Sm1 N25 C1 C2 -177.4(4) . .
N25 C1 C2 C3 -0.4(10) . .
C1 C2 C3 C4 1.7(10) . .
C2 C3 C4 C5 -1.8(10) . .
C1 N25 C5 C4 0.8(9) . .
Sm1 N25 C5 C4 177.6(5) . .
C3 C4 C5 N25 0.5(10) . .
O1 Sm2 N26 C10 161.4(4) 7_665 .
N10 Sm2 N26 C10 21.6(4) . .
N16 Sm2 N26 C10 111.2(5) . .
N13 Sm2 N26 C10 -142.3(5) . .
N7 Sm2 N26 C10 52.4(5) . .
N27 Sm2 N26 C10 -60.0(4) . .
N4 Sm2 N26 C10 -94.8(5) . .
O1 Sm2 N26 C6 -10.6(4) 7_665 .
N10 Sm2 N26 C6 -150.4(4) . .
N16 Sm2 N26 C6 -60.9(4) . .
N13 Sm2 N26 C6 45.6(4) . .
N7 Sm2 N26 C6 -119.6(4) . .
N27 Sm2 N26 C6 127.9(4) . .
N4 Sm2 N26 C6 93.2(4) . .
C10 N26 C6 C7 -1.3(8) . .
Sm2 N26 C6 C7 171.2(4) . .
N26 C6 C7 C8 0.6(9) . .
C6 C7 C8 C9 0.2(10) . .
C7 C8 C9 C10 -0.3(10) . .
C6 N26 C10 C9 1.2(9) . .
Sm2 N26 C10 C9 -171.1(5) . .
C8 C9 C10 N26 -0.4(10) . .
O1 Sm2 N27 C11 20.6(5) 7_665 .
N10 Sm2 N27 C11 176.6(5) . .
N16 Sm2 N27 C11 -121.9(4) . .
N13 Sm2 N27 C11 -31.5(4) . .
N7 Sm2 N27 C11 108.9(4) . .
N4 Sm2 N27 C11 54.1(4) . .
N26 Sm2 N27 C11 -106.1(5) . .
O1 Sm2 N27 C15 -166.1(4) 7_665 .
N10 Sm2 N27 C15 -10.1(5) . .
N16 Sm2 N27 C15 51.4(6) . .
N13 Sm2 N27 C15 141.8(5) . .
N7 Sm2 N27 C15 -77.8(5) . .
N4 Sm2 N27 C15 -132.6(5) . .
N26 Sm2 N27 C15 67.2(5) . .
C15 N27 C11 C12 -3.1(9) . .
Sm2 N27 C11 C12 170.7(5) . .
N27 C11 C12 C13 2.0(10) . .
C11 C12 C13 C14 -0.3(10) . .
C12 C13 C14 C15 0.0(11) . .
C11 N27 C15 C14 2.8(10) . .
Sm2 N27 C15 C14 -170.7(5) . .
C13 C14 C15 N27 -1.3(11) . .
O1 Sm3 N28 C16 13.1(5) . .
N22 Sm3 N28 C16 168.0(5) . .
N19 Sm3 N28 C16 -134.0(4) . .
N16 Sm3 N28 C16 -30.4(4) 7_665 .
N1 Sm3 N28 C16 60.7(4) . .
N29 Sm3 N28 C16 -106.2(4) . .
N4 Sm3 N28 C16 108.9(4) . .
O1 Sm3 N28 C20 -167.6(4) . .
N22 Sm3 N28 C20 -12.7(5) . .
N19 Sm3 N28 C20 45.3(6) . .
N16 Sm3 N28 C20 148.9(5) 7_665 .
N1 Sm3 N28 C20 -120.0(5) . .
N29 Sm3 N28 C20 73.1(5) . .
N4 Sm3 N28 C20 -71.8(5) . .
C20 N28 C16 C17 -1.3(9) . .
Sm3 N28 C16 C17 178.1(5) . .
N28 C16 C17 C18 1.7(10) . .
C16 C17 C18 C19 -1.6(10) . .
C17 C18 C19 C20 1.2(11) . .
C16 N28 C20 C19 0.9(9) . .
Sm3 N28 C20 C19 -178.5(5) . .
C18 C19 C20 N28 -0.9(11) . .
O1 Sm3 N29 C21 -14.7(5) . .
N22 Sm3 N29 C21 -156.8(4) . .
N19 Sm3 N29 C21 -72.5(4) . .
N16 Sm3 N29 C21 41.8(4) 7_665 .
N1 Sm3 N29 C21 97.0(5) . .
N28 Sm3 N29 C21 124.2(4) . .
N4 Sm3 N29 C21 -105.6(4) . .
O1 Sm3 N29 C25 157.0(5) . .
N22 Sm3 N29 C25 14.9(5) . .
N19 Sm3 N29 C25 99.2(5) . .
N16 Sm3 N29 C25 -146.5(5) 7_665 .
N1 Sm3 N29 C25 -91.3(6) . .
N28 Sm3 N29 C25 -64.1(5) . .
N4 Sm3 N29 C25 66.1(6) . .
C25 N29 C21 C22 0.9(9) . .
Sm3 N29 C21 C22 173.2(5) . .
N29 C21 C22 C23 0.8(10) . .
C21 C22 C23 C24 -1.3(10) . .
C22 C23 C24 C25 0.1(11) . .
C21 N29 C25 C24 -2.2(10) . .
Sm3 N29 C25 C24 -174.3(5) . .
C23 C24 C25 N29 1.7(11) . .
N33 Na1 N30 C26 -75(10) . .
N31 Na1 N30 C26 146.0(6) . .
N32 Na1 N30 C26 -114.2(6) . .
N12 Na1 N30 C26 -23.2(6) . .
N9 Na1 N30 C26 56.6(6) . .
N33 Na1 N30 C30 105(10) . .
N31 Na1 N30 C30 -33.9(7) . .
N32 Na1 N30 C30 65.9(7) . .
N12 Na1 N30 C30 156.8(6) . .
N9 Na1 N30 C30 -123.4(6) . .
C30 N30 C26 C27 -0.6(11) . .
Na1 N30 C26 C27 179.5(6) . .
N30 C26 C27 C28 1.1(12) . .
C26 C27 C28 C29 -0.6(12) . .
C27 C28 C29 C30 -0.2(12) . .
C26 N30 C30 C29 -0.3(12) . .
Na1 N30 C30 C29 179.7(6) . .
C28 C29 C30 N30 0.7(13) . .
N33 Na1 N31 C35 -62.3(9) . .
N30 Na1 N31 C35 116.7(9) . .
N32 Na1 N31 C35 22.9(9) . .
N12 Na1 N31 C35 -152.3(13) . .
N9 Na1 N31 C35 -156.1(9) . .
N33 Na1 N31 C31 137.2(8) . .
N30 Na1 N31 C31 -43.8(8) . .
N32 Na1 N31 C31 -137.6(8) . .
N12 Na1 N31 C31 47.2(19) . .
N9 Na1 N31 C31 43.4(8) . .
C35 N31 C31 C32 -0.3(16) . .
Na1 N31 C31 C32 161.9(8) . .
N31 C31 C32 C33 0.9(16) . .
C31 C32 C33 C34 -0.7(15) . .
C32 C33 C34 C35 0.1(16) . .
C31 N31 C35 C34 -0.4(16) . .
Na1 N31 C35 C34 -160.7(9) . .
C33 C34 C35 N31 0.5(18) . .
N33 Na1 N32 C36 105.2(9) . .
N31 Na1 N32 C36 13.8(9) . .
N30 Na1 N32 C36 -75.8(9) . .
N12 Na1 N32 C36 -167.1(8) . .
N9 Na1 N32 C36 -172.4(14) . .
N33 Na1 N32 C40 -69.1(10) . .
N31 Na1 N32 C40 -160.4(9) . .
N30 Na1 N32 C40 109.9(9) . .
N12 Na1 N32 C40 18.6(10) . .
N9 Na1 N32 C40 13(2) . .
C40 N32 C36 C37 -0.7(18) . .
Na1 N32 C36 C37 -174.8(9) . .
N32 C36 C37 C38 1(2) . .
C36 C37 C38 C39 0(2) . .
C37 C38 C39 C40 -1(2) . .
C36 N32 C40 C39 0(2) . .
Na1 N32 C40 C39 174.2(12) . .
C38 C39 C40 N32 1(2) . .
N31 Na1 N33 C45 -121.9(7) . .
N30 Na1 N33 C45 99(10) . .
N32 Na1 N33 C45 138.4(7) . .
N12 Na1 N33 C45 47.4(7) . .
N9 Na1 N33 C45 -32.3(7) . .
N31 Na1 N33 C41 59.8(8) . .
N30 Na1 N33 C41 -79(10) . .
N32 Na1 N33 C41 -39.9(8) . .
N12 Na1 N33 C41 -131.0(8) . .
N9 Na1 N33 C41 149.3(8) . .
C45 N33 C41 C42 0.4(15) . .
Na1 N33 C41 C42 178.8(8) . .
N33 C41 C42 C43 -2.1(17) . .
C41 C42 C43 C44 1.5(16) . .
C42 C43 C44 C45 0.7(14) . .
C41 N33 C45 C44 2.0(13) . .
Na1 N33 C45 C44 -176.6(7) . .
C43 C44 C45 N33 -2.5(14) . .
C46 N34 C46 C47 -1.9(7) 2_755 .
N34 C46 C47 C48 3.6(14) . .
C46 C47 C48 C47 -1.7(7) . 2_755
C53 N35 C49 C50 1.1(19) . .
N35 C49 C50 C51 1.2(18) . .
C49 C50 C51 C52 -1.9(16) . .
C50 C51 C52 C53 0.3(17) . .
C51 C52 C53 N35 2(2) . .
C49 N35 C53 C52 -3(2) . .
C58 N36 C54 C55 0.2(16) . .
N36 C54 C55 C56 2.1(17) . .
C54 C55 C56 C57 -1.6(17) . .
C55 C56 C57 C58 -1.0(18) . .
C54 N36 C58 C57 -3.0(16) . .
C56 C57 C58 N36 3.5(18) . .
C63 N37 C59 C60 1.2(13) . .
N37 C59 C60 C61 -2.8(14) . .
C59 C60 C61 C62 2.7(13) . .
C60 C61 C62 C63 -1.2(14) . .
C59 N37 C63 C62 0.4(13) . .
C61 C62 C63 N37 -0.4(14) . .
